data_1550652
loop_
_publ_author_name
'Wu, Kui'
'Chu, Yu'
'Yang, Zhihua'
'Pan, Shilie'

_publ_section_title
;
 Concurrently wide bandgaps and good nonlinear optical responses in
 A2SrMIVS4 (A = Li, Na; MIV = Ge, Sn) as new potential infrared nonlinear
 optical materials
;
_journal_name_full 'Chemical Science'
_journal_paper_doi 10.1039/C9SC00028C
_journal_year 2019
_chemical_formula_sum 'Na2 S4 Sn Sr'
_chemical_formula_weight 380.53
_chemical_name_systematic
; 
 ? 
;
_space_group_IT_number 161
_symmetry_cell_setting trigonal
_symmetry_space_group_name_Hall 'R 3 -2"c'
_symmetry_space_group_name_H-M 'R 3 c :H'
_atom_sites_solution_primary direct
_atom_sites_solution_secondary difmap
_audit_creation_method SHELXL-97
_audit_update_record
;
2018-12-31 deposited with the CCDC.    2019-02-25 downloaded from the CCDC.
;
_cell_angle_alpha 90.00
_cell_angle_beta 90.00
_cell_angle_gamma 120.00
_cell_formula_units_Z 18
_cell_length_a 23.838(4)
_cell_length_b 23.838(4)
_cell_length_c 7.115(2)
_cell_measurement_reflns_used 3222
_cell_measurement_temperature 296(2)
_cell_measurement_theta_max 27.37
_cell_measurement_theta_min 2.96
_cell_volume 3501.4(13)
_computing_cell_refinement 'Bruker SMART'
_computing_data_collection 'Bruker SMART'
_computing_data_reduction 'Bruker SAINT'
_computing_molecular_graphics 'Bruker SHELXTL'
_computing_publication_material 'Bruker SHELXTL'
_computing_structure_refinement 'Bruker SHELXTL'
_computing_structure_solution 'Bruker SHELXTL'
_diffrn_ambient_temperature 296(2)
_diffrn_measured_fraction_theta_full 0.999
_diffrn_measured_fraction_theta_max 0.999
_diffrn_measurement_device_type 'CCD area detector'
_diffrn_measurement_method 'phi and omega scans'
_diffrn_radiation_monochromator graphite
_diffrn_radiation_source 'fine-focus sealed tube'
_diffrn_radiation_type MoK\a
_diffrn_radiation_wavelength 0.71073
_diffrn_reflns_av_R_equivalents 0.0298
_diffrn_reflns_av_sigmaI/netI 0.0348
_diffrn_reflns_limit_h_max 28
_diffrn_reflns_limit_h_min -27
_diffrn_reflns_limit_k_max 28
_diffrn_reflns_limit_k_min -28
_diffrn_reflns_limit_l_max 7
_diffrn_reflns_limit_l_min -8
_diffrn_reflns_number 5690
_diffrn_reflns_theta_full 25.00
_diffrn_reflns_theta_max 25.00
_diffrn_reflns_theta_min 2.96
_exptl_absorpt_coefficient_mu 11.139
_exptl_absorpt_correction_T_max 0.7456
_exptl_absorpt_correction_T_min 0.5204
_exptl_absorpt_correction_type multi-scan
_exptl_absorpt_process_details SADABS
_exptl_crystal_colour colorless
_exptl_crystal_density_diffrn 3.248
_exptl_crystal_density_method 'not measured'
_exptl_crystal_description block
_exptl_crystal_F_000 3132
_exptl_crystal_size_max 0.287
_exptl_crystal_size_mid 0.211
_exptl_crystal_size_min 0.137
_refine_diff_density_max 1.401
_refine_diff_density_min -0.705
_refine_diff_density_rms 0.229
_refine_ls_abs_structure_details 'Flack H D (1983), Acta Cryst. A39, 876-881'
_refine_ls_abs_structure_Flack 0.019(19)
_refine_ls_extinction_coef 0.00021(5)
_refine_ls_extinction_expression Fc^*^=kFc[1+0.001xFc^2^\l^3^/sin(2\q)]^-1/4^
_refine_ls_extinction_method SHELXL
_refine_ls_goodness_of_fit_ref 1.101
_refine_ls_matrix_type full
_refine_ls_number_parameters 74
_refine_ls_number_reflns 1164
_refine_ls_number_restraints 1
_refine_ls_restrained_S_all 1.100
_refine_ls_R_factor_all 0.0363
_refine_ls_R_factor_gt 0.0351
_refine_ls_shift/su_max 0.000
_refine_ls_shift/su_mean 0.000
_refine_ls_structure_factor_coef Fsqd
_refine_ls_weighting_details 'calc w=1/[\s^2^(Fo^2^)+(0.0467P)^2^+142.0973P] where P=(Fo^2^+2Fc^2^)/3'
_refine_ls_weighting_scheme calc
_refine_ls_wR_factor_gt 0.0948
_refine_ls_wR_factor_ref 0.0955
_reflns_number_gt 1135
_reflns_number_total 1164
_reflns_threshold_expression >2sigma(I)
_cod_data_source_file c9sc00028c2.cif
_cod_data_source_block 1_CCDC2
_cod_depositor_comments
;
The following automatic conversions were performed:

'_symmetry_cell_setting' value 'Trigonal' changed to 'trigonal'
according to
/home/data/users/saulius/crontab/automatic-downloads/rss-feeds/RSC/lib/dictionaries/cif_core.dic
dictionary named 'cif_core.dic' version 2.4.2 from 2011-04-26.

Automatic conversion script
Id: cif_fix_values 4973 2017-02-22 13:04:09Z antanas 
;
_cod_original_cell_volume 3501.7(13)
_cod_original_sg_symbol_H-M R3c
_cod_database_code 1550652

loop_
_symmetry_equiv_pos_as_xyz
'x, y, z'
'-y, x-y, z'
'-x+y, -x, z'
'-y, -x, z+1/2'
'-x+y, y, z+1/2'
'x, x-y, z+1/2'
'x+2/3, y+1/3, z+1/3'
'-y+2/3, x-y+1/3, z+1/3'
'-x+y+2/3, -x+1/3, z+1/3'
'-y+2/3, -x+1/3, z+5/6'
'-x+y+2/3, y+1/3, z+5/6'
'x+2/3, x-y+1/3, z+5/6'
'x+1/3, y+2/3, z+2/3'
'-y+1/3, x-y+2/3, z+2/3'
'-x+y+1/3, -x+2/3, z+2/3'
'-y+1/3, -x+2/3, z+7/6'
'-x+y+1/3, y+2/3, z+7/6'
'x+1/3, x-y+2/3, z+7/6'

loop_
_atom_site_label
_atom_site_type_symbol
_atom_site_fract_x
_atom_site_fract_y
_atom_site_fract_z
_atom_site_U_iso_or_equiv
_atom_site_adp_type
_atom_site_occupancy
_atom_site_symmetry_multiplicity
_atom_site_calc_flag
Sn1 Sn 0.00380(4) 0.19000(4) 0.11747(12) 0.0136(3) Uani 1 1 d
Sr1 Sr -0.13978(6) 0.00948(6) 0.1190(2) 0.0200(3) Uani 1 1 d
S1 S 0.00759(15) 0.09700(14) 0.0091(5) 0.0169(7) Uani 1 1 d
S2 S 0.00307(15) 0.25484(15) -0.1346(4) 0.0177(6) Uani 1 1 d
S3 S -0.09308(15) 0.14562(16) 0.2988(5) 0.0188(7) Uani 1 1 d
S4 S 0.08284(17) 0.25011(18) 0.3456(5) 0.0299(8) Uani 1 1 d
Na1 Na 0.1271(3) 0.3307(3) -0.3258(8) 0.0249(11) Uani 1 1 d
Na2 Na -0.0414(6) 0.2695(5) 0.4944(16) 0.085(3) Uani 1 1 d

loop_
_atom_site_aniso_label
_atom_site_aniso_U_11
_atom_site_aniso_U_22
_atom_site_aniso_U_33
_atom_site_aniso_U_23
_atom_site_aniso_U_13
_atom_site_aniso_U_12
Sn1 0.0151(4) 0.0137(4) 0.0122(4) -0.0002(3) 0.0000(3) 0.0074(4)
Sr1 0.0221(6) 0.0210(7) 0.0152(6) -0.0017(5) -0.0007(5) 0.0096(6)
S1 0.0190(16) 0.0151(14) 0.0176(17) -0.0029(13) -0.0021(13) 0.0094(13)
S2 0.0194(15) 0.0188(15) 0.0152(15) 0.0049(12) 0.0025(13) 0.0098(13)
S3 0.0158(14) 0.0257(16) 0.0171(16) 0.0040(13) 0.0030(13) 0.0120(13)
S4 0.0251(18) 0.0279(17) 0.0135(17) 0.0006(14) -0.0053(14) -0.0042(15)
Na1 0.029(3) 0.020(3) 0.025(3) 0.000(2) 0.001(2) 0.012(2)
Na2 0.111(8) 0.079(7) 0.094(8) -0.012(6) -0.039(6) 0.070(7)

loop_
_atom_type_symbol
_atom_type_description
_atom_type_scat_dispersion_real
_atom_type_scat_dispersion_imag
_atom_type_scat_source
Na Na 0.0362 0.0249 'International Tables Vol C Tables 4.2.6.8 and 6.1.1.4'
S S 0.1246 0.1234 'International Tables Vol C Tables 4.2.6.8 and 6.1.1.4'
Sr Sr -1.5307 3.2498 'International Tables Vol C Tables 4.2.6.8 and 6.1.1.4'
Sn Sn -0.6537 1.4246 'International Tables Vol C Tables 4.2.6.8 and 6.1.1.4'

loop_
_geom_angle_atom_site_label_1
_geom_angle_atom_site_label_2
_geom_angle_atom_site_label_3
_geom_angle
_geom_angle_site_symmetry_1
_geom_angle_site_symmetry_3
S4 Sn1 S2 112.89(13) . .
S4 Sn1 S3 101.55(13) . .
S2 Sn1 S3 112.17(11) . .
S4 Sn1 S1 113.39(14) . .
S2 Sn1 S1 112.09(12) . .
S3 Sn1 S1 103.92(12) . .
S4 Sn1 Na2 59.8(2) . 14_554
S2 Sn1 Na2 57.4(2) . 14_554
S3 Sn1 Na2 102.31(19) . 14_554
S1 Sn1 Na2 153.76(19) . 14_554
S4 Sn1 Na1 125.81(14) . 9_455
S2 Sn1 Na1 56.84(12) . 9_455
S3 Sn1 Na1 55.52(12) . 9_455
S1 Sn1 Na1 119.42(12) . 9_455
Na2 Sn1 Na1 76.9(2) 14_554 9_455
S4 Sn1 Sr1 140.34(10) . 4_554
S2 Sn1 Sr1 57.30(8) . 4_554
S3 Sn1 Sr1 117.88(9) . 4_554
S1 Sn1 Sr1 55.16(8) . 4_554
Na2 Sn1 Sr1 111.9(2) 14_554 4_554
Na1 Sn1 Sr1 83.44(10) 9_455 4_554
S4 Sn1 Sr1 56.55(9) . 4
S2 Sn1 Sr1 154.92(8) . 4
S3 Sn1 Sr1 55.32(8) . 4
S1 Sn1 Sr1 92.72(8) . 4
Na2 Sn1 Sr1 101.5(2) 14_554 4
Na1 Sn1 Sr1 108.38(10) 9_455 4
Sr1 Sn1 Sr1 146.39(4) 4_554 4
S4 Sn1 Na2 62.79(19) . .
S2 Sn1 Na2 96.56(17) . .
S3 Sn1 Na2 51.4(2) . .
S1 Sn1 Na2 148.75(19) . .
Na2 Sn1 Na2 54.5(3) 14_554 .
Na1 Sn1 Na2 66.02(17) 9_455 .
Sr1 Sn1 Na2 148.24(14) 4_554 .
Sr1 Sn1 Na2 58.42(15) 4 .
S4 Sn1 Sr1 131.11(10) . .
S2 Sn1 Sr1 115.36(9) . .
S3 Sn1 Sr1 52.64(8) . .
S1 Sn1 Sr1 53.33(8) . .
Na2 Sn1 Sr1 151.67(19) 14_554 .
Na1 Sn1 Sr1 77.23(9) 9_455 .
Sr1 Sn1 Sr1 76.25(3) 4_554 .
Sr1 Sn1 Sr1 76.03(3) 4 .
Na2 Sn1 Sr1 103.80(19) . .
S1 Sr1 S3 152.38(10) 4 4_554
S1 Sr1 S1 82.48(7) 4 2
S3 Sr1 S1 116.40(10) 4_554 2
S1 Sr1 S4 133.78(10) 4 4_554
S3 Sr1 S4 72.55(9) 4_554 4_554
S1 Sr1 S4 77.79(10) 2 4_554
S1 Sr1 S3 78.30(9) 4 .
S3 Sr1 S3 74.86(7) 4_554 .
S1 Sr1 S3 144.07(9) 2 .
S4 Sr1 S3 136.29(10) 4_554 .
S1 Sr1 S2 79.27(9) 4 4
S3 Sr1 S2 98.91(9) 4_554 4
S1 Sr1 S2 132.21(9) 2 4
S4 Sr1 S2 83.86(10) 4_554 4
S3 Sr1 S2 73.23(8) . 4
S1 Sr1 S1 88.72(8) 4 .
S3 Sr1 S1 77.55(9) 4_554 .
S1 Sr1 S1 76.10(11) 2 .
S4 Sr1 S1 125.30(10) 4_554 .
S3 Sr1 S1 73.42(8) . .
S2 Sr1 S1 146.20(9) 4 .
S1 Sr1 Na2 128.6(2) 4 4_554
S3 Sr1 Na2 50.68(18) 4_554 4_554
S1 Sr1 Na2 137.2(2) 2 4_554
S4 Sr1 Na2 59.5(2) 4_554 4_554
S3 Sr1 Na2 77.4(2) . 4_554
S2 Sr1 Na2 50.50(18) 4 4_554
S1 Sr1 Na2 125.56(18) . 4_554
S1 Sr1 Sn1 39.98(6) 4 4
S3 Sr1 Sn1 130.32(7) 4_554 4
S1 Sr1 Sn1 113.04(7) 2 4
S4 Sr1 Sn1 114.43(8) 4_554 4
S3 Sr1 Sn1 68.26(7) . 4
S2 Sr1 Sn1 39.49(6) 4 4
S1 Sr1 Sn1 119.89(7) . 4
Na2 Sr1 Sn1 88.80(18) 4_554 4
S1 Sr1 Sn1 166.79(7) 4 4_554
S3 Sr1 Sn1 39.56(6) 4_554 4_554
S1 Sr1 Sn1 84.71(7) 2 4_554
S4 Sr1 Sn1 38.94(7) 4_554 4_554
S3 Sr1 Sn1 114.34(7) . 4_554
S2 Sr1 Sn1 107.35(7) 4 4_554
S1 Sr1 Sn1 91.33(7) . 4_554
Na2 Sr1 Sn1 60.97(19) 4_554 4_554
Sn1 Sr1 Sn1 146.39(4) 4 4_554
S1 Sr1 Sn1 88.99(7) 4 .
S3 Sr1 Sn1 65.55(6) 4_554 .
S1 Sr1 Sn1 113.18(6) 2 .
S4 Sr1 Sn1 137.21(8) 4_554 .
S3 Sr1 Sn1 37.22(6) . .
S2 Sr1 Sn1 110.25(7) 4 .
S1 Sr1 Sn1 37.39(6) . .
Na2 Sr1 Sn1 97.80(19) 4_554 .
Sn1 Sr1 Sn1 99.39(4) 4 .
Sn1 Sr1 Sn1 99.04(4) 4_554 .
S1 Sr1 Na1 96.87(11) 4 4
S3 Sr1 Na1 101.21(10) 4_554 4
S1 Sr1 Na1 94.45(10) 2 4
S4 Sr1 Na1 44.57(11) 4_554 4
S3 Sr1 Na1 117.67(10) . 4
S2 Sr1 Na1 45.38(10) 4 4
S1 Sr1 Na1 168.35(11) . 4
Na2 Sr1 Na1 57.70(19) 4_554 4
Sn1 Sr1 Na1 69.87(8) 4 4
Sn1 Sr1 Na1 80.89(8) 4_554 4
Sn1 Sr1 Na1 152.30(8) . 4
Sn1 S1 Sr1 84.86(10) . 4_554
Sn1 S1 Sr1 98.84(10) . 3
Sr1 S1 Sr1 115.11(11) 4_554 3
Sn1 S1 Sr1 89.28(10) . .
Sr1 S1 Sr1 98.95(9) 4_554 .
Sr1 S1 Sr1 145.47(12) 3 .
Sn1 S2 Na1 114.89(16) . .
Sn1 S2 Na2 151.6(3) . 1_554
Na1 S2 Na2 79.7(3) . 1_554
Sn1 S2 Na1 80.85(14) . 9_455
Na1 S2 Na1 163.34(19) . 9_455
Na2 S2 Na1 88.5(3) 1_554 9_455
Sn1 S2 Na2 80.4(3) . 14_554
Na1 S2 Na2 84.0(2) . 14_554
Na2 S2 Na2 126.9(3) 1_554 14_554
Na1 S2 Na2 93.9(3) 9_455 14_554
Sn1 S2 Sr1 83.21(9) . 4_554
Na1 S2 Sr1 84.59(13) . 4_554
Na2 S2 Sr1 73.7(2) 1_554 4_554
Na1 S2 Sr1 103.50(14) 9_455 4_554
Na2 S2 Sr1 153.8(3) 14_554 4_554
Sn1 S2 Na2 135.0(2) . 9_454
Na1 S2 Na2 89.62(19) . 9_454
Na2 S2 Na2 65.1(2) 1_554 9_454
Na1 S2 Na2 74.6(2) 9_455 9_454
Na2 S2 Na2 64.65(16) 14_554 9_454
Sr1 S2 Na2 138.7(2) 4_554 9_454
Sn1 S3 Na1 81.85(15) . 9_455
Sn1 S3 Na2 89.1(3) . .
Na1 S3 Na2 85.2(2) 9_455 .
Sn1 S3 Na1 163.03(17) . 12_455
Na1 S3 Na1 86.55(17) 9_455 12_455
Na2 S3 Na1 77.6(3) . 12_455
Sn1 S3 Sr1 85.13(10) . 4
Na1 S3 Sr1 156.26(16) 9_455 4
Na2 S3 Sr1 74.8(2) . 4
Na1 S3 Sr1 101.18(15) 12_455 4
Sn1 S3 Sr1 90.14(10) . .
Na1 S3 Sr1 100.67(15) 9_455 .
Na2 S3 Sr1 173.9(2) . .
Na1 S3 Sr1 104.21(14) 12_455 .
Sr1 S3 Sr1 99.12(9) 4 .
Sn1 S4 Na1 110.55(18) . 5
Sn1 S4 Na1 152.1(2) . 1_556
Na1 S4 Na1 89.31(18) 5 1_556
Sn1 S4 Na2 78.6(2) . 14_554
Na1 S4 Na2 77.0(2) 5 14_554
Na1 S4 Na2 87.4(2) 1_556 14_554
Sn1 S4 Sr1 84.51(10) . 4
Na1 S4 Sr1 153.28(19) 5 4
Na1 S4 Sr1 85.67(15) 1_556 4
Na2 S4 Sr1 128.8(2) 14_554 4
Sn1 S4 Na2 79.1(2) . .
Na1 S4 Na2 135.0(3) 5 .
Na1 S4 Na2 73.0(2) 1_556 .
Na2 S4 Na2 61.6(3) 14_554 .
Sr1 S4 Na2 67.9(2) 4 .
S4 Na1 S4 91.9(2) 5_554 1_554
S4 Na1 S3 91.86(19) 5_554 14_554
S4 Na1 S3 170.6(2) 1_554 14_554
S4 Na1 S2 87.73(19) 5_554 .
S4 Na1 S2 92.62(18) 1_554 .
S3 Na1 S2 96.21(19) 14_554 .
S4 Na1 S3 105.4(2) 5_554 18_553
S4 Na1 S3 90.07(19) 1_554 18_553
S3 Na1 S3 80.57(16) 14_554 18_553
S2 Na1 S3 166.5(2) . 18_553
S4 Na1 S2 174.1(2) 5_554 14_554
S4 Na1 S2 92.18(19) 1_554 14_554
S3 Na1 S2 84.82(16) 14_554 14_554
S2 Na1 S2 87.77(18) . 14_554
S3 Na1 S2 78.91(16) 18_553 14_554
S4 Na1 Sn1 134.5(2) 5_554 14_554
S4 Na1 Sn1 133.2(2) 1_554 14_554
S3 Na1 Sn1 42.63(10) 14_554 14_554
S2 Na1 Sn1 95.15(16) . 14_554
S3 Na1 Sn1 73.54(13) 18_553 14_554
S2 Na1 Sn1 42.31(9) 14_554 14_554
S4 Na1 Na2 54.6(2) 5_554 18_553
S4 Na1 Na2 95.3(2) 1_554 18_553
S3 Na1 Na2 79.8(2) 14_554 18_553
S2 Na1 Na2 141.6(3) . 18_553
S3 Na1 Na2 51.1(2) 18_553 18_553
S2 Na1 Na2 129.3(2) 14_554 18_553
Sn1 Na1 Na2 106.12(19) 14_554 18_553
S4 Na1 Na2 123.1(2) 5_554 1_554
S4 Na1 Na2 59.9(2) 1_554 1_554
S3 Na1 Na2 124.4(2) 14_554 1_554
S2 Na1 Na2 50.3(2) . 1_554
S3 Na1 Na2 121.2(3) 18_553 1_554
S2 Na1 Na2 55.90(19) 14_554 1_554
Sn1 Na1 Na2 91.39(19) 14_554 1_554
Na2 Na1 Na2 155.1(4) 18_553 1_554
S4 Na1 Na2 90.5(2) 5_554 14_554
S4 Na1 Na2 141.0(2) 1_554 14_554
S3 Na1 Na2 47.63(17) 14_554 14_554
S2 Na1 Na2 48.58(17) . 14_554
S3 Na1 Na2 126.6(2) 18_553 14_554
S2 Na1 Na2 83.6(2) 14_554 14_554
Sn1 Na1 Na2 60.14(16) 14_554 14_554
Na2 Na1 Na2 117.2(3) 18_553 14_554
Na2 Na1 Na2 86.7(2) 1_554 14_554
S4 Na1 Na1 45.90(16) 5_554 5
S4 Na1 Na1 137.69(19) 1_554 5
S3 Na1 Na1 47.08(11) 14_554 5
S2 Na1 Na1 84.62(13) . 5
S3 Na1 Na1 102.2(2) 18_553 5
S2 Na1 Na1 129.73(15) 14_554 5
Sn1 Na1 Na1 89.05(9) 14_554 5
Na2 Na1 Na1 64.6(3) 18_553 5
Na2 Na1 Na1 134.8(3) 1_554 5
Na2 Na1 Na1 55.0(2) 14_554 5
S4 Na1 Na1 94.2(2) 5_554 5_554
S4 Na1 Na1 44.79(11) 1_554 5_554
S3 Na1 Na1 126.20(18) 14_554 5_554
S2 Na1 Na1 137.37(16) . 5_554
S3 Na1 Na1 46.37(13) 18_553 5_554
S2 Na1 Na1 91.68(14) 14_554 5_554
Sn1 Na1 Na1 112.52(9) 14_554 5_554
Na2 Na1 Na1 61.7(2) 18_553 5_554
Na2 Na1 Na1 95.5(2) 1_554 5_554
Na2 Na1 Na1 172.45(15) 14_554 5_554
Na1 Na1 Na1 125.7(3) 5 5_554
S3 Na2 S2 107.7(3) . 1_556
S3 Na2 S2 94.6(3) . 9_455
S2 Na2 S2 156.9(4) 1_556 9_455
S3 Na2 S4 99.6(4) . 9_455
S2 Na2 S4 88.8(4) 1_556 9_455
S2 Na2 S4 81.4(2) 9_455 9_455
S3 Na2 S2 145.8(5) . 14
S2 Na2 S2 82.7(3) 1_556 14
S2 Na2 S2 82.1(3) 9_455 14
S4 Na2 S2 113.4(3) 9_455 14
S3 Na2 Na2 95.3(3) . 14_554
S2 Na2 Na2 120.8(5) 1_556 14_554
S2 Na2 Na2 61.27(13) 9_455 14_554
S4 Na2 Na2 140.8(3) 9_455 14_554
S2 Na2 Na2 53.3(3) 14 14_554
S3 Na2 Na2 159.2(5) . 9_455
S2 Na2 Na2 61.65(12) 1_556 9_455
S2 Na2 Na2 95.3(4) 9_455 9_455
S4 Na2 Na2 64.0(3) 9_455 9_455
S2 Na2 Na2 54.1(3) 14 9_455
Na2 Na2 Na2 105.5(4) 14_554 9_455
S3 Na2 S4 70.7(2) . .
S2 Na2 S4 82.7(2) 1_556 .
S2 Na2 S4 111.2(4) 9_455 .
S4 Na2 S4 164.2(4) 9_455 .
S2 Na2 S4 78.8(3) 14 .
Na2 Na2 S4 54.5(4) 14_554 .
Na2 Na2 S4 121.9(4) 9_455 .
S3 Na2 Sn1 110.3(3) . 9_455
S2 Na2 Sn1 120.6(4) 1_556 9_455
S2 Na2 Sn1 42.27(13) 9_455 9_455
S4 Na2 Sn1 41.54(14) 9_455 9_455
S2 Na2 Sn1 90.0(2) 14 9_455
Na2 Na2 Sn1 99.2(2) 14_554 9_455
Na2 Na2 Sn1 66.7(3) 9_455 9_455
S4 Na2 Sn1 153.0(4) . 9_455
S3 Na2 Sr1 54.53(16) . 4
S2 Na2 Sr1 55.82(16) 1_556 4
S2 Na2 Sr1 147.2(4) 9_455 4
S4 Na2 Sr1 111.6(4) 9_455 4
S2 Na2 Sr1 116.4(3) 14 4
Na2 Na2 Sr1 106.6(5) 14_554 4
Na2 Na2 Sr1 117.4(2) 9_455 4
S4 Na2 Sr1 52.59(14) . 4
Sn1 Na2 Sr1 150.7(4) 9_455 4
S3 Na2 Na1 51.4(2) . 12_455
S2 Na2 Na1 99.0(4) 1_556 12_455
S2 Na2 Na1 90.1(3) 9_455 12_455
S4 Na2 Na1 48.4(2) 9_455 12_455
S2 Na2 Na1 161.4(3) 14 12_455
Na2 Na2 Na1 135.8(3) 14_554 12_455
Na2 Na2 Na1 110.4(4) 9_455 12_455
S4 Na2 Na1 119.8(3) . 12_455
Sn1 Na2 Na1 73.1(2) 9_455 12_455
Sr1 Na2 Na1 78.8(2) 4 12_455
S3 Na2 Sn1 39.55(15) . .
S2 Na2 Sn1 111.9(3) 1_556 .
S2 Na2 Sn1 89.1(3) 9_455 .
S4 Na2 Sn1 137.3(4) 9_455 .
S2 Na2 Sn1 106.2(3) 14 .
Na2 Na2 Sn1 58.7(3) 14_554 .
Na2 Na2 Sn1 158.7(5) 9_455 .
S4 Na2 Sn1 38.15(13) . .
Sn1 Na2 Sn1 126.6(3) 9_455 .
Sr1 Na2 Sn1 60.60(15) 4 .
Na1 Na2 Sn1 90.4(2) 12_455 .

loop_
_geom_bond_atom_site_label_1
_geom_bond_atom_site_label_2
_geom_bond_distance
_geom_bond_site_symmetry_2
Sn1 S4 2.353(4) .
Sn1 S2 2.374(3) .
Sn1 S3 2.382(3) .
Sn1 S1 2.391(3) .
Sn1 Na2 3.479(9) 14_554
Sn1 Na1 3.482(5) 9_455
Sn1 Sr1 3.706(2) 4_554
Sn1 Sr1 3.727(2) 4
Sn1 Na2 3.740(11) .
Sn1 Sr1 3.9376(16) .
Sr1 S1 3.054(4) 4
Sr1 S3 3.075(3) 4_554
Sr1 S1 3.100(3) 2
Sr1 S4 3.124(4) 4_554
Sr1 S3 3.130(3) .
Sr1 S2 3.141(3) 4
Sr1 S1 3.158(3) .
Sr1 Na2 3.644(9) 4_554
Sr1 Sn1 3.706(2) 4
Sr1 Sn1 3.727(2) 4_554
Sr1 Na1 4.080(5) 4
S1 Sr1 3.054(4) 4_554
S1 Sr1 3.100(3) 3
S2 Na1 2.917(6) .
S2 Na2 2.930(11) 1_554
S2 Na1 2.952(6) 9_455
S2 Na2 2.971(10) 14_554
S2 Sr1 3.141(3) 4_554
S2 Na2 3.217(12) 9_454
S3 Na1 2.900(6) 9_455
S3 Na2 2.922(11) .
S3 Na1 2.934(6) 12_455
S3 Sr1 3.075(3) 4
S4 Na1 2.817(7) 5
S4 Na1 2.872(7) 1_556
S4 Na2 3.068(13) 14_554
S4 Sr1 3.124(4) 4
S4 Na2 3.388(12) .
Na1 S4 2.817(7) 5_554
Na1 S4 2.872(7) 1_554
Na1 S3 2.899(6) 14_554
Na1 S3 2.934(6) 18_553
Na1 S2 2.952(6) 14_554
Na1 Sn1 3.482(5) 14_554
Na1 Na2 3.669(13) 18_553
Na1 Na2 3.747(12) 1_554
Na1 Na2 3.940(12) 14_554
Na1 Na1 3.999(5) 5
Na1 Na1 3.999(5) 5_554
Na2 S2 2.930(11) 1_556
Na2 S2 2.971(10) 9_455
Na2 S4 3.068(13) 9_455
Na2 S2 3.217(12) 14
Na2 Na2 3.316(14) 14_554
Na2 Na2 3.316(13) 9_455
Na2 Sn1 3.479(9) 9_455
Na2 Sr1 3.644(9) 4
Na2 Na1 3.669(13) 12_455
